data_1570624
loop_
_publ_author_name
'Kato, Yugo'
'Nishimura, Kazutoshi'
'Nishii, Yuji'
'Hirano, Koji'

_publ_section_title
;
 Direct synthesis of spirobifluorenes by formal dehydrative coupling of
 biaryls and fluorenones.
;
_journal_issue 6
_journal_name_full 'Chemical science'
_journal_page_first 2112
_journal_page_last 2117
_journal_paper_doi 10.1039/d3sc05977d
_journal_volume 15
_journal_year 2024
_chemical_formula_moiety '2(C32 H21 N)'
_chemical_formula_sum 'C64 H42 N2'
_chemical_formula_weight 838.99
_space_group_crystal_system monoclinic
_space_group_IT_number 14
_space_group_name_Hall '-P 2yn'
_space_group_name_H-M_alt 'P 1 21/n 1'
_atom_sites_solution_hydrogens geom
_atom_sites_solution_primary dual
_audit_creation_date 2020-09-17
_audit_creation_method
;
Olex2 1.2
(compiled 2018.05.29 svn.r3508 for OlexSys, GUI svn.r5506)
;
_audit_update_record
;
2023-11-02 deposited with the CCDC.	2024-01-02 downloaded from the CCDC.
;
_cell_angle_alpha 90
_cell_angle_beta 101.487(2)
_cell_angle_gamma 90
_cell_formula_units_Z 4
_cell_length_a 15.7190(3)
_cell_length_b 8.36430(10)
_cell_length_c 33.8437(5)
_cell_measurement_reflns_used 17855
_cell_measurement_temperature 123(2)
_cell_measurement_theta_max 74.1340
_cell_measurement_theta_min 4.3840
_cell_volume 4360.59(12)
_computing_cell_refinement 'CrysAlisPro 1.171.40.43a (Rigaku OD, 2019)'
_computing_data_collection 'CrysAlisPro 1.171.40.43a (Rigaku OD, 2019)'
_computing_data_reduction 'CrysAlisPro 1.171.40.43a (Rigaku OD, 2019)'
_computing_molecular_graphics 'Olex2 (Dolomanov et al., 2009)'
_computing_publication_material 'Olex2 (Dolomanov et al., 2009)'
_computing_structure_refinement 'ShelXL (Sheldrick, 2015)'
_computing_structure_solution 'ShelXT (Sheldrick, 2015)'
_diffrn_ambient_temperature 123(2)
_diffrn_detector 'CCD plate'
_diffrn_detector_area_resol_mean 10.0000
_diffrn_detector_type HyPix
_diffrn_measured_fraction_theta_full 0.999
_diffrn_measured_fraction_theta_max 0.975
_diffrn_measurement_details
;
List of Runs (angles in degrees, time in seconds):

  # Type    Start    End  Width  t~exp~   \w     \q     \k     \f   Frames
#--------------------------------------------------------------------------
  1  \w    -65.00  31.00   0.50    0.46    --  -42.80  57.00   0.00  192
  2  \w     66.00  92.00   0.50    0.46    --   42.80 157.00 -78.00   52
  3  \w     76.00 101.00   0.50    1.96    --   76.50 157.00 -78.00   50
  4  \w     72.00 112.00   0.50    0.46    --   42.80 125.00  60.00   80
  5  \w     88.00 113.00   0.50    1.96    --   76.50 119.00 126.00   50
  6  \w     77.00 117.00   0.50    0.46    --   42.80 125.00  90.00   80
  7  \w     26.00  51.00   0.50    0.46    --   42.80-119.00  41.00   50
  8  \w     46.00 113.00   0.50    0.46    --   42.80-157.00-114.00  134
  9  \w     58.00  83.00   0.50    1.96    --   76.50-157.00-114.00   50
 10  \w    -85.00 -32.00   0.50    1.96    -- -106.00  77.00 150.00  106
 11  \w    -86.00 -60.00   0.50    1.96    -- -106.00  77.00  90.00   52
 12  \w   -110.00 -84.00   0.50    1.96    -- -106.00 119.00 126.00   52
 13  \w   -130.00 -94.00   0.50    1.96    -- -106.00  77.00 150.00   72
 14  \w   -134.00-109.00   0.50    1.96    -- -106.00  77.00  90.00   50
 15  \w    -68.00 -35.00   0.50    1.96    -- -106.00 125.00   0.00   66
 16  \w    -95.00 -70.00   0.50    0.46    --  -42.80 157.00 -78.00   50
 17  \w   -138.00 -33.00   0.50    1.96    -- -106.00 157.00 -78.00  210
 18  \w    -74.00 -32.00   0.50    1.96    -- -106.00 125.00-150.00   84
 19  \w    -68.00 -32.00   0.50    1.96    -- -106.00  77.00-180.00   72
 20  \w   -104.00 -78.00   0.50    1.96    -- -106.00 125.00-150.00   52
 21  \w   -131.00 -73.00   0.50    1.96    -- -106.00  77.00-180.00  116
 22  \w   -111.00 -73.00   0.50    1.96    -- -106.00 125.00   0.00   76
 23  \w   -177.00 -83.00   0.50    1.96    -- -106.00 -37.00  60.00  188
 24  \w   -135.00 -83.00   0.50    1.96    -- -106.00 -57.00  30.00  104
 25  \w   -105.00 -77.00   0.50    1.96    -- -106.00 -77.00 -30.00   56
 26  \w   -119.00 -84.00   0.50    1.96    -- -106.00 -99.00-120.00   70
 27  \w   -106.00 -81.00   0.50    0.46    --  -42.80-157.00-114.00   50
 28  \w   -116.00 -73.00   0.50    0.46    --  -42.80-125.00   0.00   86
 29  \w   -112.00 -85.00   0.50    0.46    --  -42.80-125.00 -30.00   54
 30  \w   -141.00-116.00   0.50    1.96    -- -106.00-119.00  41.00   50
 31  \w   -139.00 -70.00   0.50    1.96    -- -106.00-125.00  30.00  138
 32  \w   -110.00 -85.00   0.50    0.46    --  -42.80-125.00 120.00   50
 33  \w   -154.00-110.00   0.50    1.96    -- -106.00 -37.00  90.00   88
 34  \w   -132.00 -83.00   0.50    1.96    -- -106.00 -99.00 150.00   98
 35  \w   -159.00-125.00   0.50    1.96    -- -106.00 -77.00 -30.00   68
 36  \w   -174.00-149.00   0.50    1.96    -- -106.00-125.00  30.00   50
 37  \w   -176.00-150.00   0.50    1.96    -- -106.00 -99.00 150.00   52
;
_diffrn_measurement_device 'four-circle diffractometer'
_diffrn_measurement_device_type 'XtaLAB Synergy, Single source at offset/far, HyPix'
_diffrn_measurement_method '\w scans'
_diffrn_orient_matrix_type 'CrysAlisPro convention (1999,Acta A55,543-557)'
_diffrn_orient_matrix_UB_11 0.0078230000
_diffrn_orient_matrix_UB_12 -0.0203626000
_diffrn_orient_matrix_UB_13 0.0458088000
_diffrn_orient_matrix_UB_21 0.0119845000
_diffrn_orient_matrix_UB_22 -0.1814850000
_diffrn_orient_matrix_UB_23 -0.0042992000
_diffrn_orient_matrix_UB_31 0.0990354000
_diffrn_orient_matrix_UB_32 0.0237241000
_diffrn_orient_matrix_UB_33 0.0062571000
_diffrn_radiation_monochromator mirror
_diffrn_radiation_probe x-ray
_diffrn_radiation_type CuK\a
_diffrn_radiation_wavelength 1.54184
_diffrn_reflns_av_R_equivalents 0.0648
_diffrn_reflns_av_unetI/netI 0.0457
_diffrn_reflns_Laue_measured_fraction_full 0.999
_diffrn_reflns_Laue_measured_fraction_max 0.975
_diffrn_reflns_limit_h_max 19
_diffrn_reflns_limit_h_min -14
_diffrn_reflns_limit_k_max 10
_diffrn_reflns_limit_k_min -9
_diffrn_reflns_limit_l_max 42
_diffrn_reflns_limit_l_min -41
_diffrn_reflns_number 38978
_diffrn_reflns_point_group_measured_fraction_full 0.999
_diffrn_reflns_point_group_measured_fraction_max 0.975
_diffrn_reflns_theta_full 67.684
_diffrn_reflns_theta_max 74.612
_diffrn_reflns_theta_min 3.396
_diffrn_source 'micro-focus sealed X-ray tube'
_diffrn_source_type 'PhotonJet (Cu) X-ray Source'
_exptl_absorpt_coefficient_mu 0.562
_exptl_absorpt_correction_T_max 1.00000
_exptl_absorpt_correction_T_min 0.45276
_exptl_absorpt_correction_type multi-scan
_exptl_absorpt_process_details
;
CrysAlisPro 1.171.40.43a (Rigaku Oxford Diffraction, 2019)
Empirical absorption correction using spherical harmonics,
 implemented in SCALE3 ABSPACK scaling algorithm.
;
_exptl_crystal_colour yellow
_exptl_crystal_colour_primary yellow
_exptl_crystal_density_diffrn 1.278
_exptl_crystal_description prism
_exptl_crystal_F_000 1760
_exptl_crystal_size_max 0.364
_exptl_crystal_size_mid 0.102
_exptl_crystal_size_min 0.088
_refine_diff_density_max 0.215
_refine_diff_density_min -0.449
_refine_diff_density_rms 0.052
_refine_ls_extinction_method none
_refine_ls_goodness_of_fit_ref 1.134
_refine_ls_hydrogen_treatment constr
_refine_ls_matrix_type full
_refine_ls_number_parameters 709
_refine_ls_number_reflns 8727
_refine_ls_number_restraints 78
_refine_ls_restrained_S_all 1.129
_refine_ls_R_factor_all 0.0752
_refine_ls_R_factor_gt 0.0691
_refine_ls_shift/su_max 0.000
_refine_ls_shift/su_mean 0.000
_refine_ls_structure_factor_coef Fsqd
_refine_ls_weighting_details 'w=1/[\s^2^(Fo^2^)+(0.0380P)^2^+4.1008P] where P=(Fo^2^+2Fc^2^)/3'
_refine_ls_weighting_scheme calc
_refine_ls_wR_factor_gt 0.1621
_refine_ls_wR_factor_ref 0.1659
_reflns_Friedel_coverage 0.000
_reflns_number_gt 7828
_reflns_number_total 8727
_reflns_threshold_expression 'I > 2\s(I)'
_cod_data_source_file d3sc05977d2.cif
_cod_data_source_block kato_200917
_cod_depositor_comments 'Adding full bibliography for 1570621--1570629.cif.'
_cod_database_code 1570624
_shelx_shelxl_version_number 2017/1
_chemical_oxdiff_formula 'C32 N H21'
_shelx_space_group_comment
;
The symmetry employed for this shelxl refinement is uniquely defined
by the following loop, which should always be used as a source of
symmetry information in preference to the above space-group names.
They are only intended as comments.
;
_reflns_odcompleteness_completeness 99.40
_reflns_odcompleteness_iscentric 1
_reflns_odcompleteness_theta 71.98
_olex2_refinement_description
;
1. Fixed Uiso
 At 1.2 times of:
  All C(H) groups
 At 1.5 times of:
  All C(H,H,H) groups
2. Rigid bond restraints
 C21, N20, C2, C3, C4, C5
 with sigma for 1-2 distances of 0.01 and sigma for 1-3 distances of 0.01
 C5A, C4A, C3A, N20A, C21A, C2A
 with sigma for 1-2 distances of 0.01 and sigma for 1-3 distances of 0.01
3. Uiso/Uaniso restraints and constraints
C21 \\sim N20 \\sim C2 \\sim C3 \\sim C5 \\sim C4: within 1.7A with sigma of
0.04 and sigma for terminal atoms of 0.08
C5A \\sim C4A \\sim C3A \\sim C2A \\sim N20A \\sim C21A: within 1.7A with sigma
of 0.04 and sigma for terminal atoms of 0.08
4. Others
 Sof(C21A)=Sof(H21D)=Sof(H21E)=Sof(H21F)=Sof(N20A)=Sof(C2A)=Sof(C3A)=Sof(C4A)=
 Sof(H4A)=Sof(C5A)=Sof(H5A)=1-FVAR(1)
 Sof(N20)=Sof(C3)=Sof(C2)=Sof(C5)=Sof(H5)=Sof(C4)=Sof(H4)=Sof(C21)=Sof(H21A)=
 Sof(H21B)=Sof(H21C)=FVAR(1)
 Sof(C67A)=Sof(H67D)=Sof(H67E)=Sof(H67F)=Sof(C1BB)=Sof(N66A)=Sof(C45A)=
 Sof(C46A)=Sof(H46A)=Sof(C4AB)=Sof(H4AB)=1-FVAR(2)
 Sof(N66)=Sof(C45)=Sof(C67)=Sof(H67A)=Sof(H67B)=Sof(H67C)=Sof(C46)=Sof(H46)=
 Sof(C4AA)=Sof(H4AA)=Sof(C1BA)=FVAR(2)
5.a Aromatic/amide H refined with riding coordinates:
 C28(H28), C27(H27), C33(H33), C25(H25), C26(H26), C49(H49), C32(H32),
 C30(H30), C52(H52), C36(H36), C31(H31), C7(H7), C50(H50), C64(H64), C56(H56),
 C59(H59), C51(H51), C18(H18), C57(H57), C58(H58), C63(H63), C39(H39), C15(H15),
  C62(H62), C61(H61), C10(H10), C8(H8), C17(H17), C37(H37), C9(H9), C16(H16),
 C38(H38), C5(H5), C4(H4), C46(H46), C4AA(H4AA), C4A(H4A), C5A(H5A), C46A(H46A),
  C4AB(H4AB)
5.b Idealised Me refined as rotating group:
 C21(H21A,H21B,H21C), C67(H67A,H67B,H67C), C21A(H21D,H21E,H21F), C67A(H67D,
 H67E,H67F)
;
_olex2_submission_special_instructions 'No special instructions were received'
_oxdiff_exptl_absorpt_empirical_details
;
Empirical correction (ABSPACK) includes:
- Absorption correction using spherical harmonics
- Frame scaling
;
_oxdiff_exptl_absorpt_empirical_full_max 3.164
_oxdiff_exptl_absorpt_empirical_full_min 0.458

loop_
_space_group_symop_operation_xyz
'x, y, z'
'-x+1/2, y+1/2, -z+1/2'
'-x, -y, -z'
'x-1/2, -y-1/2, z-1/2'

loop_
_atom_site_label
_atom_site_type_symbol
_atom_site_fract_x
_atom_site_fract_y
_atom_site_fract_z
_atom_site_U_iso_or_equiv
_atom_site_adp_type
_atom_site_occupancy
_atom_site_site_symmetry_order
_atom_site_calc_flag
_atom_site_refinement_flags_posn
_atom_site_refinement_flags_adp
_atom_site_refinement_flags_occupancy
_atom_site_disorder_assembly
_atom_site_disorder_group
C24 C 0.95171(13) 0.9584(2) 0.42697(6) 0.0284(4) Uani 1 1 d . . . . .
C29 C 0.88079(13) 0.8587(2) 0.41281(6) 0.0275(4) Uani 1 1 d . . . . .
C22 C 0.86293(13) 1.0986(2) 0.37510(6) 0.0292(4) Uani 1 1 d . . . . .
C42 C 0.31297(13) 0.3974(2) 0.37172(6) 0.0281(4) Uani 1 1 d . . . . .
C23 C 0.94054(13) 1.1076(2) 0.40374(6) 0.0296(4) Uani 1 1 d . . . . .
C13 C 0.81578(13) 0.9417(2) 0.37932(6) 0.0279(4) Uani 1 1 d . . . . .
C28 C 0.87547(14) 0.7082(3) 0.42902(6) 0.0322(4) Uani 1 1 d . . . . .
H28 H 0.828702 0.641543 0.419185 0.039 Uiso 1 1 calc R . . . .
C48 C 0.28659(13) 0.3187(3) 0.40802(6) 0.0290(4) Uani 1 1 d . . . . .
C55 C 0.26861(14) 0.5602(2) 0.37115(6) 0.0316(4) Uani 1 1 d . . . . .
C53 C 0.23401(14) 0.4212(3) 0.42546(6) 0.0329(5) Uani 1 1 d . . . . .
C27 C 0.94166(15) 0.6583(3) 0.46045(6) 0.0355(5) Uani 1 1 d . . . . .
H27 H 0.939005 0.557399 0.471664 0.043 Uiso 1 1 calc R . . . .
C33 C 0.83619(15) 1.2254(3) 0.34947(6) 0.0339(5) Uani 1 1 d . . . . .
H33 H 0.784769 1.219314 0.330389 0.041 Uiso 1 1 calc R . . . .
C54 C 0.22197(14) 0.5704(3) 0.40226(6) 0.0344(5) Uani 1 1 d . . . . .
C25 C 1.01779(14) 0.9084(3) 0.45844(6) 0.0337(5) Uani 1 1 d . . . . .
H25 H 1.065024 0.974374 0.468012 0.040 Uiso 1 1 calc R . . . .
C26 C 1.01171(15) 0.7583(3) 0.47519(7) 0.0366(5) Uani 1 1 d . . . . .
H26 H 1.054822 0.724177 0.496468 0.044 Uiso 1 1 calc R . . . .
C49 C 0.30591(15) 0.1668(3) 0.42293(7) 0.0374(5) Uani 1 1 d . . . . .
H49 H 0.339984 0.098442 0.410951 0.045 Uiso 1 1 calc R . . . .
C35 C 0.21727(17) 0.1437(3) 0.27882(7) 0.0401(5) Uani 1 1 d . . . . .
C32 C 0.88731(16) 1.3621(3) 0.35263(7) 0.0401(5) Uani 1 1 d . . . . .
H32 H 0.870169 1.447858 0.335387 0.048 Uiso 1 1 calc R . . . .
C30 C 0.99145(15) 1.2447(3) 0.40677(7) 0.0384(5) Uani 1 1 d . . . . .
H30 H 1.043259 1.250827 0.425584 0.046 Uiso 1 1 calc R . . . .
C52 C 0.20230(15) 0.3713(3) 0.45910(7) 0.0421(6) Uani 1 1 d . . . . .
H52 H 0.168060 0.438990 0.471181 0.051 Uiso 1 1 calc R . . . .
C19 C 0.60566(16) 1.0356(3) 0.41491(8) 0.0433(6) Uani 1 1 d . . . . .
C65 C 0.55945(16) 0.4598(3) 0.38661(7) 0.0410(5) Uani 1 1 d . . . . .
C36 C 0.14652(17) 0.0660(3) 0.25497(7) 0.0437(6) Uani 1 1 d . . . . .
H36 H 0.153952 0.005283 0.232883 0.052 Uiso 1 1 calc R . . . .
C31 C 0.96371(16) 1.3719(3) 0.38130(8) 0.0421(5) Uani 1 1 d . . . . .
H31 H 0.996649 1.464997 0.383420 0.050 Uiso 1 1 calc R . . . .
C7 C 0.8270(2) 0.5941(3) 0.25715(7) 0.0474(6) Uani 1 1 d . . . . .
H7 H 0.794081 0.535760 0.236148 0.057 Uiso 1 1 calc R . . . .
C50 C 0.27323(17) 0.1179(3) 0.45640(7) 0.0467(6) Uani 1 1 d . . . . .
H50 H 0.285630 0.015776 0.466826 0.056 Uiso 1 1 calc R . . . .
C40 C 0.2052(2) 0.2370(3) 0.31228(7) 0.0506(7) Uani 1 1 d . . . . .
C64 C 0.63595(16) 0.5278(3) 0.40758(7) 0.0426(5) Uani 1 1 d . . . . .
H64 H 0.687765 0.512920 0.398752 0.051 Uiso 1 1 calc R . . . .
C1 C 0.72854(15) 0.9705(3) 0.39084(8) 0.0460(6) Uani 1 1 d . . . . .
C41 C 0.28528(19) 0.3004(3) 0.33346(6) 0.0433(6) Uani 1 1 d . . . . .
C43 C 0.41005(15) 0.4062(3) 0.37365(9) 0.0470(6) Uani 1 1 d . . . . .
C56 C 0.26988(18) 0.6873(3) 0.34519(7) 0.0428(6) Uani 1 1 d . . . . .
H56 H 0.301990 0.682330 0.324918 0.051 Uiso 1 1 calc R . . . .
C59 C 0.17416(17) 0.7068(3) 0.40674(8) 0.0462(6) Uani 1 1 d . . . . .
H59 H 0.142449 0.713226 0.427137 0.055 Uiso 1 1 calc R . . . .
N20 N 0.5859(3) 0.9467(5) 0.38250(13) 0.0365(9) Uani 0.646(5) 1 d . U P A 1
C12 C 0.7882(2) 0.8438(3) 0.34136(7) 0.0533(8) Uani 1 1 d . . . . .
C14 C 0.69810(17) 1.0569(3) 0.42189(9) 0.0523(7) Uani 1 1 d . . . . .
C51 C 0.22275(17) 0.2192(3) 0.47419(7) 0.0475(6) Uani 1 1 d . . . . .
H51 H 0.202110 0.184885 0.496673 0.057 Uiso 1 1 calc R . . . .
C6 C 0.7854(2) 0.6804(3) 0.28364(7) 0.0488(7) Uani 1 1 d . . . . .
C60 C 0.47993(16) 0.4830(3) 0.39971(10) 0.0540(7) Uani 1 1 d . . . . .
C18 C 0.55884(18) 1.1066(3) 0.44093(9) 0.0523(7) Uani 1 1 d . . . . .
H18 H 0.499184 1.091463 0.437351 0.063 Uiso 1 1 calc R . . . .
C57 C 0.2216(2) 0.8236(3) 0.35020(8) 0.0550(7) Uani 1 1 d . . . . .
H57 H 0.221247 0.909832 0.332824 0.066 Uiso 1 1 calc R . . . .
C58 C 0.17465(19) 0.8323(3) 0.38044(9) 0.0556(7) Uani 1 1 d . . . . .
H58 H 0.142865 0.924032 0.383108 0.067 Uiso 1 1 calc R . . . .
C11 C 0.8350(3) 0.7701(3) 0.31543(7) 0.0573(8) Uani 1 1 d . . . . .
C63 C 0.63424(19) 0.6156(3) 0.44093(8) 0.0523(7) Uani 1 1 d . . . . .
H63 H 0.685223 0.661922 0.454874 0.063 Uiso 1 1 calc R . . . .
C39 C 0.1224(3) 0.2509(4) 0.32078(9) 0.0668(9) Uani 1 1 d . . . . .
H39 H 0.113386 0.313332 0.342319 0.080 Uiso 1 1 calc R . . . .
C3 C 0.6883(3) 0.8254(5) 0.33636(16) 0.0300(9) Uani 0.646(5) 1 d . U P A 1
C15 C 0.7385(2) 1.1523(4) 0.45433(11) 0.0657(9) Uani 1 1 d . . . . .
H15 H 0.798335 1.167141 0.459281 0.079 Uiso 1 1 calc R . . . .
C62 C 0.5567(3) 0.6379(4) 0.45485(10) 0.0667(9) Uani 1 1 d . . . . .
H62 H 0.557139 0.697999 0.478010 0.080 Uiso 1 1 calc R . . . .
C61 C 0.4800(2) 0.5719(4) 0.43463(11) 0.0678(9) Uani 1 1 d . . . . .
H61 H 0.428919 0.586375 0.444115 0.081 Uiso 1 1 calc R . . . .
C10 C 0.9244(3) 0.7743(3) 0.31912(8) 0.0708(11) Uani 1 1 d . . . . .
H10 H 0.957427 0.836491 0.339287 0.085 Uiso 1 1 calc R . . . .
C8 C 0.9151(2) 0.5957(4) 0.26210(9) 0.0597(8) Uani 1 1 d . . . . .
H8 H 0.942357 0.536340 0.244974 0.072 Uiso 1 1 calc R . . . .
C17 C 0.6015(2) 1.1986(4) 0.47171(9) 0.0653(8) Uani 1 1 d . . . . .
H17 H 0.569736 1.246988 0.488858 0.078 Uiso 1 1 calc R . . . .
C2 C 0.6624(3) 0.9107(5) 0.36921(15) 0.0297(9) Uani 0.646(5) 1 d . U P A 1
C37 C 0.0663(2) 0.0801(4) 0.26443(9) 0.0607(8) Uani 1 1 d . . . . .
H37 H 0.019104 0.027827 0.248829 0.073 Uiso 1 1 calc R . . . .
N66 N 0.5321(3) 0.3763(5) 0.35450(13) 0.0315(11) Uani 0.474(5) 1 d . . P B -1
C9 C 0.9654(2) 0.6886(4) 0.29367(10) 0.0722(10) Uani 1 1 d . . . . .
H9 H 1.025534 0.691241 0.297026 0.087 Uiso 1 1 calc R . . . .
C45 C 0.3764(6) 0.2666(7) 0.32114(19) 0.0232(13) Uani 0.474(5) 1 d . . P B -1
C16 C 0.6901(3) 1.2231(4) 0.47851(10) 0.0726(10) Uani 1 1 d . . . . .
H16 H 0.716645 1.288214 0.499681 0.087 Uiso 1 1 calc R . . . .
C38 C 0.0545(2) 0.1723(4) 0.29728(12) 0.0744(10) Uani 1 1 d . . . . .
H38 H -0.000519 0.180326 0.303285 0.089 Uiso 1 1 calc R . . . .
C5 C 0.6866(4) 0.6629(6) 0.27750(15) 0.0405(10) Uani 0.646(5) 1 d . U P A 1
H5 H 0.656673 0.603255 0.255964 0.049 Uiso 0.646(5) 1 calc R . P A 1
C4 C 0.6424(2) 0.7346(4) 0.30359(11) 0.0380(9) Uani 0.646(5) 1 d . U P A 1
H4 H 0.582410 0.723887 0.299865 0.046 Uiso 0.646(5) 1 calc R . P A 1
C21 C 0.4987(3) 0.8920(5) 0.36470(13) 0.0441(10) Uani 0.646(5) 1 d . U P A 1
H21A H 0.470556 0.853922 0.385596 0.066 Uiso 0.646(5) 1 calc GR . P A 1
H21B H 0.502078 0.807051 0.346019 0.066 Uiso 0.646(5) 1 calc GR . P A 1
H21C H 0.465926 0.979161 0.350770 0.066 Uiso 0.646(5) 1 calc GR . P A 1
C67 C 0.5922(3) 0.3137(7) 0.33070(18) 0.0362(12) Uani 0.474(5) 1 d . . P B -1
H67A H 0.637528 0.390235 0.330297 0.054 Uiso 0.474(5) 1 calc GR . P B -1
H67B H 0.561635 0.293886 0.303647 0.054 Uiso 0.474(5) 1 calc GR . P B -1
H67C H 0.617062 0.215688 0.342473 0.054 Uiso 0.474(5) 1 calc GR . P B -1
C46 C 0.3795(3) 0.1719(5) 0.28677(13) 0.0341(12) Uani 0.474(5) 1 d . . P B -1
H46 H 0.431956 0.152466 0.278919 0.041 Uiso 0.474(5) 1 calc R . P B -1
C4AA C 0.3036(4) 0.1094(8) 0.2653(2) 0.0363(13) Uani 0.474(5) 1 d . . P B -1
H4AA H 0.304122 0.046588 0.242662 0.044 Uiso 0.474(5) 1 calc R . P B -1
C1BA C 0.4454(4) 0.3478(8) 0.3500(2) 0.0283(13) Uani 0.474(5) 1 d . . P B -1
C21A C 0.6385(8) 0.6411(13) 0.2674(3) 0.072(3) Uani 0.354(5) 1 d . U P A 2
H21D H 0.624122 0.701004 0.242806 0.108 Uiso 0.354(5) 1 calc GR . P A 2
H21E H 0.591644 0.648071 0.281707 0.108 Uiso 0.354(5) 1 calc GR . P A 2
H21F H 0.647976 0.531205 0.261343 0.108 Uiso 0.354(5) 1 calc GR . P A 2
N20A N 0.7181(6) 0.7071(8) 0.2927(2) 0.047(2) Uani 0.354(5) 1 d . U P A 2
C2A C 0.7250(7) 0.8047(10) 0.3257(3) 0.0384(18) Uani 0.354(5) 1 d . U P A 2
C3A C 0.6689(6) 0.8698(11) 0.3520(3) 0.0326(19) Uani 0.354(5) 1 d . U P A 2
C4A C 0.5796(4) 0.8620(9) 0.3499(2) 0.048(2) Uani 0.354(5) 1 d . U P A 2
H4A H 0.543704 0.806194 0.329311 0.058 Uiso 0.354(5) 1 calc R . P A 2
C5A C 0.5469(7) 0.9390(13) 0.3789(3) 0.050(3) Uani 0.354(5) 1 d . U P A 2
H5A H 0.487288 0.935193 0.377725 0.060 Uiso 0.354(5) 1 calc R . P A 2
C67A C 0.3487(5) 0.0642(7) 0.25650(16) 0.0533(14) Uani 0.526(5) 1 d . . P B -2
H67D H 0.346070 -0.047582 0.262589 0.080 Uiso 0.526(5) 1 calc GR . P B -2
H67E H 0.408228 0.098354 0.261675 0.080 Uiso 0.526(5) 1 calc GR . P B -2
H67F H 0.323297 0.081861 0.228627 0.080 Uiso 0.526(5) 1 calc GR . P B -2
C1BB C 0.3363(4) 0.2490(7) 0.31461(19) 0.0287(12) Uani 0.526(5) 1 d . . P B -2
N66A N 0.3011(3) 0.1552(5) 0.28174(14) 0.0343(11) Uani 0.526(5) 1 d . . P B -2
C45A C 0.4215(5) 0.3065(7) 0.3351(2) 0.0267(12) Uani 0.526(5) 1 d . . P B -2
C46A C 0.5040(3) 0.2884(5) 0.32492(13) 0.0387(11) Uani 0.526(5) 1 d . . P B -2
H46A H 0.511386 0.229545 0.302530 0.046 Uiso 0.526(5) 1 calc R . P B -2
C4AB C 0.5726(4) 0.3618(7) 0.34958(18) 0.0393(12) Uani 0.526(5) 1 d . . P B -2
H4AB H 0.627985 0.352383 0.343960 0.047 Uiso 0.526(5) 1 calc R . P B -2

loop_
_atom_site_aniso_label
_atom_site_aniso_U_11
_atom_site_aniso_U_22
_atom_site_aniso_U_33
_atom_site_aniso_U_23
_atom_site_aniso_U_13
_atom_site_aniso_U_12
C24 0.0312(10) 0.0274(10) 0.0271(9) -0.0021(8) 0.0068(8) 0.0015(8)
C29 0.0275(9) 0.0287(10) 0.0265(9) 0.0006(8) 0.0061(7) 0.0024(8)
C22 0.0326(10) 0.0260(10) 0.0299(10) -0.0004(8) 0.0087(8) -0.0017(8)
C42 0.0346(10) 0.0247(9) 0.0255(9) -0.0014(8) 0.0068(8) -0.0009(8)
C23 0.0318(10) 0.0281(10) 0.0298(10) -0.0011(8) 0.0080(8) -0.0004(8)
C13 0.0300(10) 0.0257(10) 0.0268(9) 0.0011(8) 0.0029(8) -0.0006(8)
C28 0.0330(11) 0.0306(10) 0.0331(10) 0.0035(8) 0.0069(8) -0.0016(9)
C48 0.0288(10) 0.0330(10) 0.0245(9) -0.0003(8) 0.0035(7) -0.0030(8)
C55 0.0388(11) 0.0281(10) 0.0265(10) -0.0048(8) 0.0034(8) 0.0002(9)
C53 0.0326(10) 0.0389(12) 0.0266(10) -0.0064(9) 0.0044(8) -0.0042(9)
C27 0.0413(12) 0.0320(11) 0.0339(11) 0.0086(9) 0.0093(9) 0.0051(9)
C33 0.0370(11) 0.0308(11) 0.0344(11) 0.0044(9) 0.0080(9) 0.0023(9)
C54 0.0345(11) 0.0360(11) 0.0317(10) -0.0092(9) 0.0043(8) 0.0006(9)
C25 0.0312(10) 0.0354(11) 0.0328(10) -0.0031(9) 0.0021(8) 0.0013(9)
C26 0.0356(11) 0.0407(12) 0.0316(10) 0.0036(9) 0.0021(9) 0.0091(9)
C49 0.0390(12) 0.0363(12) 0.0351(11) 0.0061(9) 0.0029(9) -0.0028(9)
C35 0.0568(15) 0.0291(11) 0.0314(11) 0.0023(9) 0.0017(10) -0.0080(10)
C32 0.0499(14) 0.0292(11) 0.0437(12) 0.0083(9) 0.0152(10) 0.0021(10)
C30 0.0372(12) 0.0344(11) 0.0433(12) -0.0035(10) 0.0072(10) -0.0069(9)
C52 0.0404(12) 0.0578(15) 0.0305(11) -0.0111(10) 0.0129(9) -0.0148(11)
C19 0.0425(13) 0.0404(13) 0.0506(14) 0.0162(11) 0.0176(11) 0.0114(10)
C65 0.0400(12) 0.0371(12) 0.0432(13) 0.0143(10) 0.0017(10) -0.0051(10)
C36 0.0594(15) 0.0381(12) 0.0310(11) -0.0080(9) 0.0027(10) -0.0099(11)
C31 0.0478(13) 0.0270(11) 0.0532(14) 0.0007(10) 0.0145(11) -0.0064(10)
C7 0.0790(19) 0.0339(12) 0.0301(11) -0.0017(9) 0.0126(11) -0.0146(12)
C50 0.0499(14) 0.0499(14) 0.0358(12) 0.0133(11) -0.0018(10) -0.0137(12)
C40 0.096(2) 0.0269(11) 0.0238(10) 0.0006(9) 0.0002(12) -0.0139(12)
C64 0.0358(12) 0.0449(13) 0.0459(13) 0.0088(11) 0.0051(10) -0.0064(10)
C1 0.0331(12) 0.0377(12) 0.0684(16) 0.0266(12) 0.0132(11) 0.0076(10)
C41 0.0809(18) 0.0242(10) 0.0240(10) 0.0000(8) 0.0084(11) -0.0075(11)
C43 0.0326(12) 0.0403(13) 0.0689(17) 0.0258(13) 0.0116(12) 0.0005(10)
C56 0.0615(15) 0.0322(11) 0.0329(11) -0.0009(9) 0.0052(10) 0.0023(11)
C59 0.0451(13) 0.0463(14) 0.0466(13) -0.0153(11) 0.0080(11) 0.0074(11)
N20 0.023(2) 0.0369(18) 0.048(2) 0.0083(14) 0.0036(19) 0.0036(19)
C12 0.102(2) 0.0241(11) 0.0262(11) 0.0023(9) -0.0056(13) -0.0022(13)
C14 0.0440(14) 0.0452(14) 0.0756(18) 0.0363(14) 0.0306(13) 0.0195(12)
C51 0.0475(14) 0.0674(17) 0.0267(11) 0.0013(11) 0.0053(10) -0.0242(13)
C6 0.089(2) 0.0289(12) 0.0288(11) 0.0047(9) 0.0127(13) -0.0004(13)
C60 0.0354(13) 0.0474(15) 0.0776(19) 0.0331(14) 0.0074(12) -0.0018(11)
C18 0.0472(14) 0.0566(16) 0.0584(16) 0.0171(13) 0.0233(12) 0.0182(13)
C57 0.082(2) 0.0298(12) 0.0471(14) 0.0034(11) -0.0014(14) 0.0109(13)
C58 0.0640(17) 0.0383(14) 0.0591(16) -0.0121(12) -0.0008(13) 0.0184(13)
C11 0.113(3) 0.0267(12) 0.0282(12) 0.0031(9) 0.0037(14) -0.0085(14)
C63 0.0562(16) 0.0516(15) 0.0454(14) 0.0033(12) 0.0011(12) -0.0118(13)
C39 0.120(3) 0.0423(15) 0.0468(15) -0.0072(12) 0.0376(18) -0.0037(17)
C3 0.038(3) 0.025(2) 0.024(3) 0.0018(18) -0.0013(18) -0.003(2)
C15 0.0486(16) 0.0579(18) 0.082(2) 0.0387(17) -0.0081(15) -0.0086(14)
C62 0.100(3) 0.0539(17) 0.0529(17) 0.0047(14) 0.0330(17) 0.0094(17)
C61 0.0596(19) 0.0613(19) 0.094(2) 0.0315(18) 0.0424(18) 0.0166(15)
C10 0.137(3) 0.0363(14) 0.0321(13) 0.0021(11) 0.0009(17) -0.0286(18)
C8 0.084(2) 0.0541(16) 0.0494(15) -0.0008(13) 0.0334(15) -0.0162(15)
C17 0.089(2) 0.0588(18) 0.0517(17) 0.0107(14) 0.0227(16) 0.0190(17)
C2 0.0315(19) 0.025(2) 0.031(2) 0.0023(17) 0.0033(18) 0.0007(14)
C37 0.0562(17) 0.0614(18) 0.0610(17) -0.0056(14) 0.0031(14) -0.0190(14)
N66 0.029(3) 0.036(2) 0.033(2) 0.0034(17) 0.015(2) 0.001(2)
C9 0.076(2) 0.071(2) 0.068(2) 0.0218(17) 0.0103(16) -0.0360(18)
C45 0.026(4) 0.024(3) 0.020(3) 0.000(2) 0.004(3) 0.002(3)
C16 0.099(3) 0.0562(19) 0.0559(18) 0.0181(15) -0.0010(18) -0.0038(18)
C38 0.078(2) 0.069(2) 0.087(2) -0.0023(19) 0.043(2) -0.0003(18)
C5 0.058(3) 0.028(2) 0.033(3) -0.0017(18) 0.002(2) -0.005(2)
C4 0.0376(19) 0.0343(18) 0.0380(18) 0.0020(14) -0.0025(14) -0.0021(14)
C21 0.030(2) 0.042(2) 0.058(2) 0.0080(18) 0.0039(18) 0.0009(17)
C67 0.033(3) 0.039(3) 0.040(3) 0.004(2) 0.017(2) 0.005(2)
C46 0.043(3) 0.032(2) 0.029(2) -0.0025(18) 0.0112(19) 0.004(2)
C4AA 0.056(4) 0.029(3) 0.024(3) -0.005(2) 0.010(3) 0.000(3)
C1BA 0.023(3) 0.031(3) 0.028(3) 0.002(2) -0.001(2) -0.004(2)
C21A 0.079(7) 0.067(6) 0.057(5) 0.002(4) -0.018(5) -0.038(6)
N20A 0.072(5) 0.027(3) 0.034(4) 0.002(3) -0.006(3) -0.013(3)
C2A 0.056(5) 0.027(3) 0.030(4) 0.000(3) 0.001(4) -0.004(4)
C3A 0.032(4) 0.034(6) 0.025(6) -0.001(4) -0.010(3) -0.010(4)
C4A 0.028(3) 0.045(4) 0.064(5) 0.018(3) -0.006(3) -0.005(3)
C5A 0.023(5) 0.053(5) 0.073(6) 0.025(4) 0.004(5) 0.000(5)
C67A 0.069(4) 0.050(3) 0.043(3) -0.018(2) 0.016(3) 0.002(3)
C1BB 0.030(3) 0.027(2) 0.027(2) -0.0011(17) 0.000(3) -0.005(3)
N66A 0.052(3) 0.027(2) 0.025(2) -0.0069(17) 0.011(2) -0.0032(18)
C45A 0.025(4) 0.027(3) 0.028(4) 0.004(2) 0.007(3) -0.001(3)
C46A 0.042(2) 0.040(2) 0.036(2) -0.0002(18) 0.0136(18) 0.0021(19)
C4AB 0.034(3) 0.045(3) 0.043(3) 0.006(2) 0.016(3) -0.001(3)

loop_
_atom_type_symbol
_atom_type_description
_atom_type_scat_dispersion_real
_atom_type_scat_dispersion_imag
_atom_type_scat_source
C C 0.0181 0.0091 'International Tables Vol C Tables 4.2.6.8 and 6.1.1.4'
H H 0.0000 0.0000 'International Tables Vol C Tables 4.2.6.8 and 6.1.1.4'
N N 0.0311 0.0180 'International Tables Vol C Tables 4.2.6.8 and 6.1.1.4'

loop_
_exptl_crystal_face_index_h
_exptl_crystal_face_index_k
_exptl_crystal_face_index_l
_exptl_crystal_face_perp_dist
-10 0 1 0.0469
-10 0 4 0.0563
10 0 1 0.0451
3 5 -11 0.1382
10 1 -4 0.0391
3 -2 -21 0.0485
-8 -1 -9 0.0597
1 2 19 0.0967
2 0 -22 0.0205
0 0 22 0.0561
4 -5 -5 0.1622
-6 -4 -2 0.1493
-1 5 4 0.1638

loop_
_geom_angle_atom_site_label_1
_geom_angle_atom_site_label_2
_geom_angle_atom_site_label_3
_geom_angle
_geom_angle_site_symmetry_1
_geom_angle_site_symmetry_3
_geom_angle_publ_flag
C29 C24 C23 108.76(17) . . ?
C25 C24 C29 120.29(19) . . ?
C25 C24 C23 130.94(19) . . ?
C24 C29 C13 110.59(17) . . ?
C28 C29 C24 120.94(19) . . ?
C28 C29 C13 128.47(19) . . ?
C23 C22 C13 110.70(17) . . ?
C33 C22 C23 120.48(19) . . ?
C33 C22 C13 128.71(19) . . ?
C48 C42 C55 101.47(16) . . ?
C41 C42 C48 112.30(17) . . ?
C41 C42 C55 114.41(18) . . ?
C43 C42 C48 114.82(18) . . ?
C43 C42 C55 114.20(18) . . ?
C43 C42 C41 100.2(2) . . ?
C22 C23 C24 108.64(18) . . ?
C30 C23 C24 131.0(2) . . ?
C30 C23 C22 120.3(2) . . ?
C22 C13 C29 101.19(16) . . ?
C1 C13 C29 112.67(17) . . ?
C1 C13 C22 111.58(17) . . ?
C12 C13 C29 114.74(18) . . ?
C12 C13 C22 116.61(18) . . ?
C12 C13 C1 100.6(2) . . ?
C29 C28 H28 120.7 . . ?
C29 C28 C27 118.7(2) . . ?
C27 C28 H28 120.7 . . ?
C53 C48 C42 110.71(18) . . ?
C49 C48 C42 128.2(2) . . ?
C49 C48 C53 121.0(2) . . ?
C54 C55 C42 110.51(18) . . ?
C56 C55 C42 129.0(2) . . ?
C56 C55 C54 120.5(2) . . ?
C48 C53 C54 108.63(18) . . ?
C52 C53 C48 119.9(2) . . ?
C52 C53 C54 131.5(2) . . ?
C28 C27 H27 119.7 . . ?
C26 C27 C28 120.6(2) . . ?
C26 C27 H27 119.7 . . ?
C22 C33 H33 120.5 . . ?
C22 C33 C32 119.0(2) . . ?
C32 C33 H33 120.5 . . ?
C55 C54 C53 108.66(19) . . ?
C59 C54 C55 120.4(2) . . ?
C59 C54 C53 130.9(2) . . ?
C24 C25 H25 120.6 . . ?
C26 C25 C24 118.8(2) . . ?
C26 C25 H25 120.6 . . ?
C27 C26 H26 119.7 . . ?
C25 C26 C27 120.7(2) . . ?
C25 C26 H26 119.7 . . ?
C48 C49 H49 120.7 . . ?
C48 C49 C50 118.5(2) . . ?
C50 C49 H49 120.7 . . ?
C36 C35 C40 119.9(3) . . ?
C36 C35 C4AA 112.8(3) . . ?
C40 C35 C4AA 127.2(3) . . ?
N66A C35 C36 138.8(3) . . ?
N66A C35 C40 101.1(3) . . ?
C33 C32 H32 119.7 . . ?
C31 C32 C33 120.6(2) . . ?
C31 C32 H32 119.7 . . ?
C23 C30 H30 120.6 . . ?
C31 C30 C23 118.9(2) . . ?
C31 C30 H30 120.6 . . ?
C53 C52 H52 120.6 . . ?
C51 C52 C53 118.8(2) . . ?
C51 C52 H52 120.6 . . ?
N20 C19 C14 105.7(3) . . ?
N20 C19 C18 135.0(3) . . ?
C14 C19 C5A 127.0(5) . . ?
C18 C19 C14 119.3(3) . . ?
C18 C19 C5A 113.7(5) . . ?
C64 C65 C60 120.7(3) . . ?
C64 C65 C4AB 112.9(3) . . ?
C60 C65 C4AB 126.4(3) . . ?
N66 C65 C64 139.4(3) . . ?
N66 C65 C60 99.8(3) . . ?
C35 C36 H36 120.3 . . ?
C37 C36 C35 119.3(2) . . ?
C37 C36 H36 120.3 . . ?
C32 C31 H31 119.6 . . ?
C30 C31 C32 120.8(2) . . ?
C30 C31 H31 119.6 . . ?
C6 C7 H7 119.8 . . ?
C8 C7 H7 119.8 . . ?
C8 C7 C6 120.4(3) . . ?
C49 C50 H50 119.6 . . ?
C51 C50 C49 120.8(2) . . ?
C51 C50 H50 119.6 . . ?
C35 C40 C41 111.2(3) . . ?
C39 C40 C35 119.4(3) . . ?
C39 C40 C41 129.4(2) . . ?
C65 C64 H64 120.4 . . ?
C63 C64 C65 119.3(2) . . ?
C63 C64 H64 120.4 . . ?
C13 C1 C3A 96.4(5) . . ?
C14 C1 C13 136.0(2) . . ?
C14 C1 C3A 127.6(5) . . ?
C2 C1 C13 118.3(3) . . ?
C2 C1 C14 105.7(3) . . ?
C42 C41 C45 101.4(3) . . ?
C40 C41 C42 134.8(2) . . ?
C40 C41 C45 123.6(4) . . ?
C1BB C41 C42 122.5(4) . . ?
C1BB C41 C40 102.5(4) . . ?
C42 C43 C45A 102.5(3) . . ?
C60 C43 C42 134.2(3) . . ?
C60 C43 C45A 123.3(4) . . ?
C1BA C43 C42 124.2(4) . . ?
C1BA C43 C60 101.6(4) . . ?
C55 C56 H56 120.9 . . ?
C55 C56 C57 118.2(2) . . ?
C57 C56 H56 120.9 . . ?
C54 C59 H59 120.6 . . ?
C58 C59 C54 118.8(2) . . ?
C58 C59 H59 120.6 . . ?
C19 N20 C2 108.4(4) . . ?
C19 N20 C21 124.8(4) . . ?
C2 N20 C21 126.7(4) . . ?
C13 C12 C3 105.0(3) . . ?
C13 C12 C3A 84.7(3) . . ?
C11 C12 C13 132.5(3) . . ?
C11 C12 C3 122.4(3) . . ?
C11 C12 C3A 142.7(4) . . ?
C2A C12 C13 131.3(6) . . ?
C2A C12 C11 96.1(6) . . ?
C2A C12 C3A 46.7(6) . . ?
C1 C14 C19 107.0(3) . . ?
C15 C14 C19 119.0(3) . . ?
C15 C14 C1 134.0(3) . . ?
C52 C51 H51 119.5 . . ?
C50 C51 C52 121.0(2) . . ?
C50 C51 H51 119.5 . . ?
C7 C6 C11 120.1(3) . . ?
C7 C6 C5 116.8(3) . . ?
C11 C6 C5 123.0(3) . . ?
N20A C6 C7 144.6(5) . . ?
N20A C6 C11 95.1(5) . . ?
C65 C60 C1BA 76.7(3) . . ?
C43 C60 C65 111.4(3) . . ?
C43 C60 C1BA 34.7(2) . . ?
C61 C60 C65 119.0(3) . . ?
C61 C60 C43 129.6(3) . . ?
C61 C60 C1BA 164.3(3) . . ?
C19 C18 H18 120.5 . . ?
C17 C18 C19 119.0(3) . . ?
C17 C18 H18 120.5 . . ?
C56 C57 H57 119.4 . . ?
C58 C57 C56 121.1(2) . . ?
C58 C57 H57 119.4 . . ?
C59 C58 C57 120.8(2) . . ?
C59 C58 H58 119.6 . . ?
C57 C58 H58 119.6 . . ?
C12 C11 C6 115.7(3) . . ?
C12 C11 N20A 78.0(3) . . ?
C12 C11 C2A 35.4(3) . . ?
C6 C11 N20A 37.8(3) . . ?
C6 C11 C2A 80.4(3) . . ?
C10 C11 C12 125.7(3) . . ?
C10 C11 C6 118.5(3) . . ?
C10 C11 N20A 156.3(3) . . ?
C10 C11 C2A 161.1(3) . . ?
C2A C11 N20A 42.6(4) . . ?
C64 C63 H63 119.5 . . ?
C64 C63 C62 121.1(3) . . ?
C62 C63 H63 119.5 . . ?
C40 C39 H39 120.2 . . ?
C38 C39 C40 119.5(3) . . ?
C38 C39 H39 120.2 . . ?
C2 C3 C12 107.5(4) . . ?
C4 C3 C12 119.0(5) . . ?
C4 C3 C2 133.5(5) . . ?
C14 C15 H15 120.1 . . ?
C16 C15 C14 119.9(3) . . ?
C16 C15 H15 120.1 . . ?
C63 C62 H62 119.6 . . ?
C61 C62 C63 120.8(3) . . ?
C61 C62 H62 119.6 . . ?
C60 C61 H61 120.4 . . ?
C62 C61 C60 119.1(3) . . ?
C62 C61 H61 120.4 . . ?
C11 C10 H10 119.2 . . ?
C9 C10 C11 121.5(3) . . ?
C9 C10 H10 119.2 . . ?
C7 C8 H8 120.1 . . ?
C7 C8 C9 119.7(3) . . ?
C9 C8 H8 120.1 . . ?
C18 C17 H17 118.7 . . ?
C18 C17 C16 122.6(3) . . ?
C16 C17 H17 118.7 . . ?
C1 C2 N20 113.2(4) . . ?
C1 C2 C3 108.6(4) . . ?
N20 C2 C3 138.2(5) . . ?
C36 C37 H37 119.7 . . ?
C36 C37 C38 120.6(3) . . ?
C38 C37 H37 119.7 . . ?
C65 N66 C67 121.1(4) . . ?
C65 N66 C1BA 110.3(5) . . ?
C1BA N66 C67 128.3(5) . . ?
C10 C9 C8 119.6(3) . . ?
C10 C9 H9 120.2 . . ?
C8 C9 H9 120.2 . . ?
C46 C45 C41 119.6(7) . . ?
C46 C45 C1BA 131.4(6) . . ?
C1BA C45 C41 109.1(5) . . ?
C15 C16 C17 120.1(3) . . ?
C15 C16 H16 119.9 . . ?
C17 C16 H16 119.9 . . ?
C39 C38 C37 121.2(3) . . ?
C39 C38 H38 119.4 . . ?
C37 C38 H38 119.4 . . ?
C6 C5 H5 119.9 . . ?
C4 C5 C6 120.2(5) . . ?
C4 C5 H5 119.9 . . ?
C3 C4 H4 120.1 . . ?
C5 C4 C3 119.7(5) . . ?
C5 C4 H4 120.1 . . ?
N20 C21 H21A 109.5 . . ?
N20 C21 H21B 109.5 . . ?
N20 C21 H21C 109.5 . . ?
H21A C21 H21B 109.5 . . ?
H21A C21 H21C 109.5 . . ?
H21B C21 H21C 109.5 . . ?
N66 C67 H67A 109.5 . . ?
N66 C67 H67B 109.5 . . ?
N66 C67 H67C 109.5 . . ?
H67A C67 H67B 109.5 . . ?
H67A C67 H67C 109.5 . . ?
H67B C67 H67C 109.5 . . ?
C45 C46 H46 120.6 . . ?
C4AA C46 C45 118.7(6) . . ?
C4AA C46 H46 120.6 . . ?
C35 C4AA H4AA 120.2 . . ?
C46 C4AA C35 119.7(6) . . ?
C46 C4AA H4AA 120.2 . . ?
C43 C1BA C60 43.7(3) . . ?
C43 C1BA N66 116.8(6) . . ?
C43 C1BA C45 105.0(5) . . ?
N66 C1BA C60 73.1(4) . . ?
N66 C1BA C45 138.1(6) . . ?
C45 C1BA C60 148.7(5) . . ?
H21D C21A H21E 109.5 . . ?
H21D C21A H21F 109.5 . . ?
H21E C21A H21F 109.5 . . ?
N20A C21A H21D 109.5 . . ?
N20A C21A H21E 109.5 . . ?
N20A C21A H21F 109.5 . . ?
C6 N20A C11 47.1(4) . . ?
C6 N20A C21A 118.7(8) . . ?
C6 N20A C2A 113.2(8) . . ?
C21A N20A C11 165.8(8) . . ?
C2A N20A C11 66.2(6) . . ?
C2A N20A C21A 128.0(10) . . ?
C12 C2A C11 48.5(5) . . ?
C12 C2A N20A 119.7(11) . . ?
C12 C2A C3A 101.2(7) . . ?
N20A C2A C11 71.3(6) . . ?
N20A C2A C3A 138.8(9) . . ?
C3A C2A C11 149.6(6) . . ?
C1 C3A C12 78.3(3) . . ?
C2A C3A C1 110.5(6) . . ?
C2A C3A C12 32.1(4) . . ?
C4A C3A C1 117.7(10) . . ?
C4A C3A C12 164.0(9) . . ?
C4A C3A C2A 131.9(9) . . ?
C3A C4A H4A 121.2 . . ?
C5A C4A C3A 117.6(9) . . ?
C5A C4A H4A 121.2 . . ?
C19 C5A H5A 118.4 . . ?
C4A C5A C19 123.2(8) . . ?
C4A C5A H5A 118.4 . . ?
H67D C67A H67E 109.5 . . ?
H67D C67A H67F 109.5 . . ?
H67E C67A H67F 109.5 . . ?
N66A C67A H67D 109.5 . . ?
N66A C67A H67E 109.5 . . ?
N66A C67A H67F 109.5 . . ?
C41 C1BB N66A 115.3(6) . . ?
C41 C1BB C45A 106.0(5) . . ?
N66A C1BB C45A 138.6(6) . . ?
C35 N66A C67A 123.1(4) . . ?
C35 N66A C1BB 109.8(5) . . ?
C1BB N66A C67A 126.7(5) . . ?
C1BB C45A C43 108.6(5) . . ?
C46A C45A C43 121.0(6) . . ?
C46A C45A C1BB 130.4(6) . . ?
C45A C46A H46A 121.5 . . ?
C4AB C46A C45A 116.9(6) . . ?
C4AB C46A H46A 121.5 . . ?
C65 C4AB H4AB 119.5 . . ?
C46A C4AB C65 121.0(6) . . ?
C46A C4AB H4AB 119.5 . . ?

loop_
_geom_bond_atom_site_label_1
_geom_bond_atom_site_label_2
_geom_bond_distance
_geom_bond_site_symmetry_2
_geom_bond_publ_flag
C24 C29 1.398(3) . ?
C24 C23 1.467(3) . ?
C24 C25 1.396(3) . ?
C29 C13 1.533(3) . ?
C29 C28 1.382(3) . ?
C22 C23 1.401(3) . ?
C22 C13 1.528(3) . ?
C22 C33 1.381(3) . ?
C42 C48 1.522(3) . ?
C42 C55 1.528(3) . ?
C42 C41 1.516(3) . ?
C42 C43 1.516(3) . ?
C23 C30 1.390(3) . ?
C13 C1 1.518(3) . ?
C13 C12 1.512(3) . ?
C28 H28 0.9300 . ?
C28 C27 1.395(3) . ?
C48 C53 1.400(3) . ?
C48 C49 1.378(3) . ?
C55 C54 1.400(3) . ?
C55 C56 1.382(3) . ?
C53 C54 1.467(3) . ?
C53 C52 1.395(3) . ?
C27 H27 0.9300 . ?
C27 C26 1.393(3) . ?
C33 H33 0.9300 . ?
C33 C32 1.390(3) . ?
C54 C59 1.391(3) . ?
C25 H25 0.9300 . ?
C25 C26 1.389(3) . ?
C26 H26 0.9300 . ?
C49 H49 0.9300 . ?
C49 C50 1.395(3) . ?
C35 C36 1.398(3) . ?
C35 C40 1.419(3) . ?
C35 C4AA 1.543(8) . ?
C35 N66A 1.305(5) . ?
C32 H32 0.9300 . ?
C32 C31 1.388(4) . ?
C30 H30 0.9300 . ?
C30 C31 1.384(3) . ?
C52 H52 0.9300 . ?
C52 C51 1.385(4) . ?
C19 N20 1.310(5) . ?
C19 C14 1.436(4) . ?
C19 C18 1.388(4) . ?
C19 C5A 1.594(12) . ?
C65 C64 1.390(3) . ?
C65 C60 1.420(4) . ?
C65 N66 1.291(5) . ?
C65 C4AB 1.546(7) . ?
C36 H36 0.9300 . ?
C36 C37 1.366(4) . ?
C31 H31 0.9300 . ?
C7 H7 0.9300 . ?
C7 C6 1.409(4) . ?
C7 C8 1.361(4) . ?
C50 H50 0.9300 . ?
C50 C51 1.379(4) . ?
C40 C41 1.422(4) . ?
C40 C39 1.392(5) . ?
C64 H64 0.9300 . ?
C64 C63 1.351(4) . ?
C1 C14 1.433(4) . ?
C1 C2 1.251(5) . ?
C1 C3A 1.680(9) . ?
C41 C45 1.594(8) . ?
C41 C1BB 1.200(7) . ?
C43 C60 1.418(4) . ?
C43 C1BA 1.169(7) . ?
C43 C45A 1.589(7) . ?
C56 H56 0.9300 . ?
C56 C57 1.398(4) . ?
C59 H59 0.9300 . ?
C59 C58 1.377(4) . ?
N20 C2 1.397(6) . ?
N20 C21 1.457(5) . ?
C12 C11 1.396(4) . ?
C12 C3 1.554(6) . ?
C12 C2A 1.080(9) . ?
C12 C3A 1.991(12) . ?
C14 C15 1.403(5) . ?
C51 H51 0.9300 . ?
C6 C11 1.412(4) . ?
C6 C5 1.533(7) . ?
C6 N20A 1.180(9) . ?
C60 C61 1.396(5) . ?
C60 C1BA 2.011(8) . ?
C18 H18 0.9300 . ?
C18 C17 1.360(5) . ?
C57 H57 0.9300 . ?
C57 C58 1.378(4) . ?
C58 H58 0.9300 . ?
C11 C10 1.386(5) . ?
C11 N20A 1.919(10) . ?
C11 C2A 1.854(12) . ?
C63 H63 0.9300 . ?
C63 C62 1.404(4) . ?
C39 H39 0.9300 . ?
C39 C38 1.366(5) . ?
C3 C2 1.446(6) . ?
C3 C4 1.417(6) . ?
C15 H15 0.9300 . ?
C15 C16 1.360(5) . ?
C62 H62 0.9300 . ?
C62 C61 1.378(5) . ?
C61 H61 0.9300 . ?
C10 H10 0.9300 . ?
C10 C9 1.375(5) . ?
C8 H8 0.9300 . ?
C8 C9 1.426(5) . ?
C17 H17 0.9300 . ?
C17 C16 1.380(5) . ?
C37 H37 0.9300 . ?
C37 C38 1.395(5) . ?
N66 C67 1.455(7) . ?
N66 C1BA 1.362(9) . ?
C9 H9 0.9300 . ?
C45 C46 1.416(8) . ?
C45 C1BA 1.472(8) . ?
C16 H16 0.9300 . ?
C38 H38 0.9300 . ?
C5 H5 0.9300 . ?
C5 C4 1.367(6) . ?
C4 H4 0.9300 . ?
C21 H21A 0.9600 . ?
C21 H21B 0.9600 . ?
C21 H21C 0.9600 . ?
C67 H67A 0.9600 . ?
C67 H67B 0.9600 . ?
C67 H67C 0.9600 . ?
C46 H46 0.9300 . ?
C46 C4AA 1.371(8) . ?
C4AA H4AA 0.9300 . ?
C21A H21D 0.9600 . ?
C21A H21E 0.9600 . ?
C21A H21F 0.9600 . ?
C21A N20A 1.474(11) . ?
N20A C2A 1.372(12) . ?
C2A C3A 1.476(13) . ?
C3A C4A 1.392(12) . ?
C4A H4A 0.9300 . ?
C4A C5A 1.359(14) . ?
C5A H5A 0.9300 . ?
C67A H67D 0.9600 . ?
C67A H67E 0.9600 . ?
C67A H67F 0.9600 . ?
C67A N66A 1.457(7) . ?
C1BB N66A 1.384(9) . ?
C1BB C45A 1.461(8) . ?
C45A C46A 1.415(7) . ?
C46A H46A 0.9300 . ?
C46A C4AB 1.370(7) . ?
C4AB H4AB 0.9300 . ?

loop_
_exptl_oxdiff_crystal_face_indexfrac_h
_exptl_oxdiff_crystal_face_indexfrac_k
_exptl_oxdiff_crystal_face_indexfrac_l
_exptl_oxdiff_crystal_face_x
_exptl_oxdiff_crystal_face_y
_exptl_oxdiff_crystal_face_z
-10.0485 0.0938 0.6567 -0.0504 -0.1403 -0.9888
-10.1975 -0.0493 4.1888 0.1131 -0.1313 -0.9849
9.9383 -0.1170 0.5418 0.1049 0.1380 0.9849
2.7961 4.5932 -11.0360 -0.5772 -0.7526 0.3168
10.1450 0.5118 -3.5565 -0.0940 0.0440 0.9946
2.7848 -1.6790 -20.8202 -0.8978 0.4276 0.1057
-7.8958 -1.4702 -8.9229 -0.4406 0.2106 -0.8727
1.3073 1.8904 19.4402 0.8623 -0.4110 0.2960
2.2231 -0.0465 -21.9729 -0.9882 0.1295 0.0816
0.0169 0.2014 21.5144 0.9816 -0.1288 0.1411
3.9835 -4.9498 -4.5455 -0.0763 0.9656 0.2486
-5.7751 -4.3152 -2.1946 -0.0578 0.7234 -0.6880
-0.6053 5.3300 4.1903 0.0787 -0.9926 0.0927
